data_1563498
loop_
_publ_author_name
'Chu, Wenjuan'
'He, Yong'
'Zhao, Qinghuan'
'Fan, Yaoting'
'Hou, Hongwei'

_publ_section_title
;
 Two 3D network complexes of Y(III) and Ce(III) with 2-fold
 interpenetration and reversible desorption--adsorption behavior of
 lattice water
;
_journal_issue 10
_journal_name_full 'Journal of Solid State Chemistry'
_journal_page_first 2298
_journal_page_last 2304
_journal_paper_doi 10.1016/j.jssc.2010.07.043
_journal_volume 183
_journal_year 2010
_chemical_formula_sum 'C10 H14 N8 O4 S2'
_chemical_formula_weight 374.41
_space_group_IT_number 14
_space_group_name_Hall '-P 2ybc'
_space_group_name_H-M_alt 'P 1 21/c 1'
_symmetry_cell_setting monoclinic
_symmetry_space_group_name_H-M 'P 1 21/c 1'
_atom_sites_solution_hydrogens geom
_atom_sites_solution_primary direct
_atom_sites_solution_secondary difmap
_audit_creation_method SHELXL-97
_cell_angle_alpha 90.00
_cell_angle_beta 93.133(2)
_cell_angle_gamma 90.00
_cell_formula_units_Z 2
_cell_length_a 6.1348(9)
_cell_length_b 11.4461(17)
_cell_length_c 11.0712(16)
_cell_measurement_reflns_used 3234
_cell_measurement_temperature 293(2)
_cell_measurement_theta_max 28.19
_cell_measurement_theta_min 2.56
_cell_volume 776.3(2)
_computing_cell_refinement 'Bruker SMART'
_computing_data_collection 'Bruker SMART'
_computing_data_reduction 'Bruker SAINT'
_computing_molecular_graphics 'Bruker SHELXTL'
_computing_publication_material 'Bruker SHELXTL'
_computing_structure_refinement 'SHELXL-97 (Sheldrick, 1997)'
_computing_structure_solution 'SHELXS-97 (Sheldrick, 1990)'
_diffrn_ambient_temperature 293(2)
_diffrn_measured_fraction_theta_full 0.996
_diffrn_measured_fraction_theta_max 0.996
_diffrn_measurement_device_type 'CCD area detector'
_diffrn_measurement_method 'phi and omega scans'
_diffrn_radiation_monochromator graphite
_diffrn_radiation_source 'fine-focus sealed tube'
_diffrn_radiation_type MoK\a
_diffrn_radiation_wavelength 0.71073
_diffrn_reflns_av_R_equivalents 0.0167
_diffrn_reflns_av_sigmaI/netI 0.0163
_diffrn_reflns_limit_h_max 8
_diffrn_reflns_limit_h_min -8
_diffrn_reflns_limit_k_max 15
_diffrn_reflns_limit_k_min -15
_diffrn_reflns_limit_l_max 14
_diffrn_reflns_limit_l_min -14
_diffrn_reflns_number 6838
_diffrn_reflns_theta_full 28.23
_diffrn_reflns_theta_max 28.23
_diffrn_reflns_theta_min 2.56
_exptl_absorpt_coefficient_mu 0.380
_exptl_absorpt_correction_type none
_exptl_crystal_density_diffrn 1.602
_exptl_crystal_density_meas 0
_exptl_crystal_density_method 'not measured'
_exptl_crystal_F_000 388
_refine_diff_density_max 0.294
_refine_diff_density_min -0.267
_refine_diff_density_rms 0.046
_refine_ls_extinction_method none
_refine_ls_goodness_of_fit_ref 1.024
_refine_ls_hydrogen_treatment mixed
_refine_ls_matrix_type full
_refine_ls_number_parameters 121
_refine_ls_number_reflns 1909
_refine_ls_number_restraints 0
_refine_ls_restrained_S_all 1.024
_refine_ls_R_factor_all 0.0384
_refine_ls_R_factor_gt 0.0315
_refine_ls_shift/su_max 0.001
_refine_ls_shift/su_mean 0.000
_refine_ls_structure_factor_coef Fsqd
_refine_ls_weighting_details 'calc w=1/[\s^2^(Fo^2^)+(0.0402P)^2^+0.3655P] where P=(Fo^2^+2Fc^2^)/3'
_refine_ls_weighting_scheme calc
_refine_ls_wR_factor_gt 0.0782
_refine_ls_wR_factor_ref 0.0829
_reflns_number_gt 1639
_reflns_number_total 1909
_reflns_threshold_expression >2sigma(I)
_cod_data_source_file JSSC-2010-183-2298.cif
_cod_data_source_block a
_cod_depositor_comments
;
The following automatic conversions were performed:

data item '_symmetry_cell_setting' value 'Monoclinic' was changed to
'monoclinic' in accordance with the built-in table derived from the
CIF Core dictionary named 'cif_core.dic' version 2.4.5 last updated
on 2014-11-21.

Automatic conversion script
Id: cif_fix_values 8369 2020-08-20 11:38:08Z andrius 
;
_cod_original_sg_symbol_H-M P2(1)/c
_cod_database_code 1563498

loop_
_symmetry_equiv_pos_as_xyz
'x, y, z'
'-x, y+1/2, -z+1/2'
'-x, -y, -z'
'x, -y-1/2, z-1/2'

loop_
_atom_site_label
_atom_site_type_symbol
_atom_site_fract_x
_atom_site_fract_y
_atom_site_fract_z
_atom_site_U_iso_or_equiv
_atom_site_adp_type
_atom_site_occupancy
_atom_site_symmetry_multiplicity
_atom_site_calc_flag
_atom_site_refinement_flags
_atom_site_disorder_assembly
_atom_site_disorder_group
S1 S 0.30071(7) 0.32717(3) 1.05480(3) 0.03190(13) Uani 1 1 d . . .
N3 N 0.65317(19) 0.18280(10) 1.07135(10) 0.0230(2) Uani 1 1 d . . .
O2 O 0.3363(2) 0.42472(10) 0.76909(11) 0.0352(3) Uani 1 1 d . . .
N1 N 0.4627(2) 0.16518(11) 0.89778(11) 0.0294(3) Uani 1 1 d . . .
N2 N 0.6397(2) 0.08709(11) 0.90102(11) 0.0274(3) Uani 1 1 d . . .
N4 N 0.7259(2) 0.21678(12) 1.18913(12) 0.0289(3) Uani 1 1 d . . .
C4 C 0.7506(2) 0.09928(12) 1.00524(13) 0.0235(3) Uani 1 1 d . . .
O1 O 0.1020(2) 0.54266(11) 0.85522(12) 0.0496(4) Uani 1 1 d . . .
C1 C 0.1200(2) 0.34379(14) 0.91990(14) 0.0291(3) Uani 1 1 d . . .
H1A H 0.1250 0.2734 0.8713 0.035 Uiso 1 1 calc R . .
H1B H -0.0288 0.3541 0.9434 0.035 Uiso 1 1 calc R . .
C3 C 0.4766(2) 0.22122(12) 1.00112(13) 0.0246(3) Uani 1 1 d . . .
C5 C 0.9517(2) 0.03641(13) 1.04947(13) 0.0276(3) Uani 1 1 d . . .
H5A H 0.9173 -0.0143 1.1160 0.033 Uiso 1 1 calc R . .
H5B H 1.0593 0.0928 1.0798 0.033 Uiso 1 1 calc R . .
C2 C 0.1853(3) 0.44744(13) 0.84552(13) 0.0286(3) Uani 1 1 d . . .
H4A H 0.766(3) 0.292(2) 1.1871(19) 0.049(6) Uiso 1 1 d . . .
H4B H 0.618(4) 0.2099(19) 1.234(2) 0.046(6) Uiso 1 1 d . . .
H2 H 0.353(4) 0.486(2) 0.721(2) 0.064(7) Uiso 1 1 d . . .

loop_
_atom_site_aniso_label
_atom_site_aniso_U_11
_atom_site_aniso_U_22
_atom_site_aniso_U_33
_atom_site_aniso_U_23
_atom_site_aniso_U_13
_atom_site_aniso_U_12
S1 0.0395(2) 0.0316(2) 0.02487(19) -0.00002(14) 0.00411(15) 0.01660(15)
N3 0.0258(6) 0.0223(6) 0.0211(5) -0.0012(4) 0.0035(4) 0.0039(4)
O2 0.0398(6) 0.0318(6) 0.0351(6) 0.0084(5) 0.0133(5) 0.0080(5)
N1 0.0327(7) 0.0303(7) 0.0252(6) -0.0009(5) 0.0021(5) 0.0102(5)
N2 0.0302(6) 0.0273(6) 0.0249(6) -0.0029(5) 0.0042(5) 0.0079(5)
N4 0.0340(7) 0.0305(7) 0.0222(6) -0.0047(5) 0.0011(5) 0.0002(5)
C4 0.0251(7) 0.0214(6) 0.0244(6) -0.0006(5) 0.0056(5) 0.0034(5)
O1 0.0726(9) 0.0300(6) 0.0489(8) 0.0094(6) 0.0262(7) 0.0185(6)
C1 0.0270(7) 0.0303(7) 0.0302(7) 0.0064(6) 0.0036(6) 0.0055(6)
C3 0.0273(7) 0.0234(7) 0.0236(6) 0.0026(5) 0.0052(5) 0.0063(5)
C5 0.0263(7) 0.0285(7) 0.0280(7) -0.0031(6) 0.0021(6) 0.0067(6)
C2 0.0325(8) 0.0280(7) 0.0253(7) 0.0036(6) 0.0020(6) 0.0056(6)

loop_
_atom_type_symbol
_atom_type_description
_atom_type_scat_dispersion_real
_atom_type_scat_dispersion_imag
_atom_type_scat_source
C C 0.0033 0.0016 'International Tables Vol C Tables 4.2.6.8 and 6.1.1.4'
H H 0.0000 0.0000 'International Tables Vol C Tables 4.2.6.8 and 6.1.1.4'
N N 0.0061 0.0033 'International Tables Vol C Tables 4.2.6.8 and 6.1.1.4'
O O 0.0106 0.0060 'International Tables Vol C Tables 4.2.6.8 and 6.1.1.4'
S S 0.1246 0.1234 'International Tables Vol C Tables 4.2.6.8 and 6.1.1.4'

loop_
_geom_angle_atom_site_label_1
_geom_angle_atom_site_label_2
_geom_angle_atom_site_label_3
_geom_angle
_geom_angle_site_symmetry_1
_geom_angle_site_symmetry_3
C3 S1 C1 98.80(7) . .
C4 N3 C3 106.07(12) . .
C4 N3 N4 124.38(12) . .
C3 N3 N4 129.54(12) . .
C2 O2 H2 109.9(16) . .
C3 N1 N2 106.01(12) . .
C4 N2 N1 108.48(11) . .
N3 N4 H4A 108.4(14) . .
N3 N4 H4B 107.2(15) . .
H4A N4 H4B 109(2) . .
N2 C4 N3 108.97(12) . .
N2 C4 C5 128.14(12) . .
N3 C4 C5 122.88(13) . .
C2 C1 S1 111.19(11) . .
C2 C1 H1A 109.4 . .
S1 C1 H1A 109.4 . .
C2 C1 H1B 109.4 . .
S1 C1 H1B 109.4 . .
H1A C1 H1B 108.0 . .
N1 C3 N3 110.47(12) . .
N1 C3 S1 128.64(11) . .
N3 C3 S1 120.85(11) . .
C4 C5 C5 112.12(15) . 3_757
C4 C5 H5A 109.2 . .
C5 C5 H5A 109.2 3_757 .
C4 C5 H5B 109.2 . .
C5 C5 H5B 109.2 3_757 .
H5A C5 H5B 107.9 . .
O1 C2 O2 123.43(14) . .
O1 C2 C1 122.18(14) . .
O2 C2 C1 114.39(13) . .

loop_
_geom_bond_atom_site_label_1
_geom_bond_atom_site_label_2
_geom_bond_distance
_geom_bond_site_symmetry_2
S1 C3 1.7487(14) .
S1 C1 1.8206(16) .
N3 C4 1.3618(17) .
N3 C3 1.3709(18) .
N3 N4 1.4097(17) .
O2 C2 1.3143(18) .
O2 H2 0.89(2) .
N1 C3 1.3105(19) .
N1 N2 1.4053(17) .
N2 C4 1.3144(19) .
N4 H4A 0.90(2) .
N4 H4B 0.85(2) .
C4 C5 1.4878(19) .
O1 C2 1.2111(19) .
C1 C2 1.511(2) .
C1 H1A 0.9700 .
C1 H1B 0.9700 .
C5 C5 1.522(3) 3_757
C5 H5A 0.9700 .
C5 H5B 0.9700 .

loop_
_geom_torsion_atom_site_label_1
_geom_torsion_atom_site_label_2
_geom_torsion_atom_site_label_3
_geom_torsion_atom_site_label_4
_geom_torsion
_geom_torsion_site_symmetry_1
_geom_torsion_site_symmetry_2
_geom_torsion_site_symmetry_3
_geom_torsion_site_symmetry_4
C3 N1 N2 C4 0.19(16) . . . .
N1 N2 C4 N3 0.02(16) . . . .
N1 N2 C4 C5 -179.37(14) . . . .
C3 N3 C4 N2 -0.21(16) . . . .
N4 N3 C4 N2 178.61(13) . . . .
C3 N3 C4 C5 179.21(13) . . . .
N4 N3 C4 C5 -2.0(2) . . . .
C3 S1 C1 C2 -97.30(11) . . . .
N2 N1 C3 N3 -0.32(16) . . . .
N2 N1 C3 S1 -178.00(11) . . . .
C4 N3 C3 N1 0.34(16) . . . .
N4 N3 C3 N1 -178.40(13) . . . .
C4 N3 C3 S1 178.22(10) . . . .
N4 N3 C3 S1 -0.5(2) . . . .
C1 S1 C3 N1 -5.64(16) . . . .
C1 S1 C3 N3 176.90(12) . . . .
N2 C4 C5 C5 9.2(3) . . . 3_757
N3 C4 C5 C5 -170.08(15) . . . 3_757
S1 C1 C2 O1 -95.07(18) . . . .
S1 C1 C2 O2 85.90(15) . . . .
